data_2021156
loop_
_publ_author_name
'\.Zes\/lawska, Ewa'
'Nitek, Wojciech'
'Marona, Henryk'
'Gunia-Krzy\.zak, Agnieszka'

_publ_section_title
;
 Cinnamamide pharmacophore for anticonvulsant activity: evidence from
 crystallographic studies
;
_journal_coeditor_code QS3071
_journal_issue 7
_journal_name_full 'Acta Crystallographica Section C Structural Chemistry'
_journal_paper_doi 10.1107/S2053229618007660
_journal_volume 74
_journal_year 2018
_chemical_formula_iupac 'C14 H19 N O2'
_chemical_formula_moiety 'C14 H19 N O2'
_chemical_formula_sum 'C14 H19 N O2'
_chemical_formula_weight 233.3
_chemical_name_common 'cinnamaide derivatives'
_chemical_name_systematic (<i>R</i>,<i>S</i>)-(2<i>E</i>)-<i>N</i>-(1-Hydroxy-3-methyl-butan-2-yl)-3-phenylprop-2-enamide
_space_group_IT_number 14
_symmetry_cell_setting monoclinic
_symmetry_space_group_name_Hall '-P 2ybc'
_symmetry_space_group_name_H-M 'P 1 21/c 1'
_atom_sites_solution_hydrogens mixed
_audit_creation_method 'WinGX routine CIF_UPDATE'
_cell_angle_alpha 90
_cell_angle_beta 94.198(2)
_cell_angle_gamma 90
_cell_formula_units_Z 8
_cell_length_a 10.6921(2)
_cell_length_b 21.1761(4)
_cell_length_c 11.8518(2)
_cell_measurement_reflns_used 12512
_cell_measurement_temperature 298(2)
_cell_measurement_theta_max 71.57
_cell_measurement_theta_min 3.7396
_cell_volume 2676.25(8)
_computing_cell_refinement
;
CrysAlis PRO (Rigaku OD, 2015)
;
_computing_data_collection
;
CrysAlis PRO (Rigaku OD, 2015)
;
_computing_data_reduction
;
CrysAlis PRO (Rigaku OD, 2015)
;
_computing_molecular_graphics
;
ORTEP-3 (Farrugia, 2012) and Mercury (Macrae <i>et al.</i>,
2008)
;
_computing_publication_material
;
publCIF (Westrip, 2010)
;
_computing_structure_refinement
;
SIR97 (Altomare <i>et al.</i>,  1999) and SHELXL2014 (Sheldrick,
2015)
;
_diffrn_ambient_temperature 298(2)
_diffrn_detector_area_resol_mean 10.3756
_diffrn_measured_fraction_theta_full 0.999
_diffrn_measured_fraction_theta_max 0.994
_diffrn_measurement_device 'four-circle diffractometer'
_diffrn_measurement_device_type
;
Rigaku Oxford Diffraction SuperNova Dual Source diffractometer with an
Atlas detector
;
_diffrn_measurement_method '\w scans'
_diffrn_radiation_monochromator mirror
_diffrn_radiation_type CuK\a
_diffrn_radiation_wavelength 1.54184
_diffrn_reflns_av_R_equivalents 0.0608
_diffrn_reflns_limit_h_max 13
_diffrn_reflns_limit_h_min -13
_diffrn_reflns_limit_k_max 26
_diffrn_reflns_limit_k_min -26
_diffrn_reflns_limit_l_max 14
_diffrn_reflns_limit_l_min -13
_diffrn_reflns_number 38997
_diffrn_reflns_theta_full 67.684
_diffrn_reflns_theta_max 71.57
_diffrn_reflns_theta_min 4.146
_exptl_absorpt_coefficient_mu 0.613
_exptl_absorpt_correction_T_max 0.959
_exptl_absorpt_correction_T_min 0.896
_exptl_absorpt_correction_type gaussian
_exptl_absorpt_process_details
;
(CrysAlis PRO; Rigaku OD, 2015)
;
_exptl_crystal_colour colourless
_exptl_crystal_density_diffrn 1.158
_exptl_crystal_density_method 'not measured'
_exptl_crystal_description irregular
_exptl_crystal_F_000 1008
_exptl_crystal_size_max 0.731
_exptl_crystal_size_mid 0.53
_exptl_crystal_size_min 0.296
_refine_diff_density_max 0.172
_refine_diff_density_min -0.146
_refine_ls_extinction_coef 0.0069(4)
_refine_ls_extinction_expression Fc^*^=kFc[1+0.001xFc^2^\l^3^/sin(2\q)]^-1/4^
_refine_ls_extinction_method
;
SHELXL2014 (Sheldrick, 2015)
;
_refine_ls_goodness_of_fit_ref 1.029
_refine_ls_hydrogen_treatment mixed
_refine_ls_matrix_type full
_refine_ls_number_parameters 358
_refine_ls_number_reflns 5186
_refine_ls_number_restraints 0
_refine_ls_restrained_S_all 1.029
_refine_ls_R_factor_all 0.0588
_refine_ls_R_factor_gt 0.0451
_refine_ls_shift/su_max 0
_refine_ls_shift/su_mean 0
_refine_ls_structure_factor_coef Fsqd
_refine_ls_weighting_details 'w=1/[\s^2^(Fo^2^)+(0.0590P)^2^+0.4891P] where P=(Fo^2^+2Fc^2^)/3'
_refine_ls_weighting_scheme calc
_refine_ls_wR_factor_gt 0.1176
_refine_ls_wR_factor_ref 0.1297
_reflns_number_gt 4039
_reflns_number_total 5186
_reflns_threshold_expression 'I > 2\s(I)'
_cod_data_source_file qs3071sup1.cif
_cod_data_source_block 3
_cod_original_sg_symbol_H-M 'P 21/c'
_cod_database_code 2021156
_shelxl_version_number .2013

loop_
_symmetry_equiv_pos_as_xyz
'x, y, z'
'-x, y+1/2, -z+1/2'
'-x, -y, -z'
'x, -y-1/2, z-1/2'

loop_
_atom_site_type_symbol
_atom_site_label
_atom_site_fract_x
_atom_site_fract_y
_atom_site_fract_z
_atom_site_U_iso_or_equiv
_atom_site_adp_type
_atom_site_calc_flag
_atom_site_occupancy
_atom_site_disorder_assembly
_atom_site_disorder_group
C C9A 0.4826(2) 0.06663(11) 0.1217(2) 0.0904(7) Uani d 1 . .
H H9A 0.4067 0.0649 0.1553 0.109 Uiso calc 1 . .
C C8A 0.4943(3) 0.10619(13) 0.0309(3) 0.1094(9) Uani d 1 . .
H H8A 0.4262 0.1304 0.0034 0.131 Uiso calc 1 . .
C C7A 0.6045(2) 0.11010(11) -0.01883(18) 0.0906(7) Uani d 1 . .
H H7A 0.612 0.1368 -0.0803 0.109 Uiso calc 1 . .
C C6A 0.7032(2) 0.07500(12) 0.02167(19) 0.0951(7) Uani d 1 . .
H H6A 0.779 0.0776 -0.0118 0.114 Uiso calc 1 . .
C C5A 0.69189(19) 0.03520(11) 0.11273(18) 0.0830(6) Uani d 1 . .
H H5A 0.7609 0.0116 0.1402 0.1 Uiso calc 1 . .
C C4A 0.58085(14) 0.02966(8) 0.16362(13) 0.0560(4) Uani d 1 . .
C C3A 0.56903(14) -0.01400(8) 0.25842(13) 0.0562(4) Uani d 1 . .
H H3A 0.6429 -0.0264 0.2986 0.067 Uiso calc 1 . .
C C2A 0.46380(14) -0.03718(8) 0.29181(14) 0.0564(4) Uani d 1 . .
H H2A 0.3897 -0.0255 0.2512 0.068 Uiso calc 1 . .
C C1A 0.45401(13) -0.08048(7) 0.38913(13) 0.0509(3) Uani d 1 . .
O O1A 0.54255(10) -0.09249(6) 0.45910(10) 0.0651(3) Uani d 1 . .
N N1A 0.34155(11) -0.10643(6) 0.39450(11) 0.0521(3) Uani d 1 . .
C C10A 0.30745(13) -0.14949(7) 0.48367(12) 0.0510(4) Uani d 1 . .
H H10A 0.3812 -0.1753 0.5058 0.061 Uiso calc 1 . .
C C11A 0.27590(16) -0.11149(8) 0.58644(14) 0.0616(4) Uani d 1 . .
H H11A 0.2639 -0.1402 0.6485 0.074 Uiso calc 1 . .
H H11B 0.3462 -0.0843 0.6092 0.074 Uiso calc 1 . .
O O2A 0.16675(12) -0.07394(7) 0.56665(12) 0.0735(4) Uani d 1 . .
C C12A 0.20377(16) -0.19384(8) 0.43680(13) 0.0613(4) Uani d 1 . .
H H12A 0.132 -0.168 0.4088 0.074 Uiso calc 1 . .
C C13A 0.1605(2) -0.23775(11) 0.52791(17) 0.0863(6) Uani d 1 . .
H H13A 0.2316 -0.2595 0.5637 0.129 Uiso calc 1 . .
H H13B 0.1022 -0.268 0.4941 0.129 Uiso calc 1 . .
H H13C 0.1203 -0.2135 0.5834 0.129 Uiso calc 1 . .
C C14A 0.2462(3) -0.23233(12) 0.33841(19) 0.1040(8) Uani d 1 . .
H H14A 0.3143 -0.2593 0.3646 0.156 Uiso calc 1 . .
H H14B 0.2733 -0.2044 0.2813 0.156 Uiso calc 1 . .
H H14C 0.1776 -0.2576 0.3071 0.156 Uiso calc 1 . .
C C5B -0.22800(18) -0.22068(9) 0.11562(16) 0.0696(5) Uani d 1 . .
H H5B -0.1728 -0.2227 0.0586 0.084 Uiso calc 1 . .
C C6B -0.3353(2) -0.25774(9) 0.10801(18) 0.0784(6) Uani d 1 . .
H H6B -0.3517 -0.284 0.0457 0.094 Uiso calc 1 . .
C C7B -0.4168(2) -0.25604(10) 0.1909(2) 0.0846(6) Uani d 1 . .
H H7B -0.4877 -0.2816 0.1864 0.101 Uiso calc 1 . .
C C8B -0.3934(2) -0.21616(11) 0.2813(2) 0.0898(7) Uani d 1 . .
H H8B -0.4498 -0.2142 0.3373 0.108 Uiso calc 1 . .
C C9B -0.28749(18) -0.17904(10) 0.28996(16) 0.0744(5) Uani d 1 . .
H H9B -0.273 -0.1526 0.3521 0.089 Uiso calc 1 . .
C C4B -0.20184(15) -0.18050(7) 0.20735(14) 0.0569(4) Uani d 1 . .
C C3B -0.08947(14) -0.14050(8) 0.21312(13) 0.0565(4) Uani d 1 . .
H H3B -0.0249 -0.153 0.1696 0.068 Uiso calc 1 . .
C C2B -0.07043(14) -0.08842(8) 0.27375(13) 0.0534(4) Uani d 1 . .
H H2B -0.1307 -0.0755 0.3216 0.064 Uiso calc 1 . .
C C1B 0.04471(13) -0.05045(7) 0.26690(12) 0.0492(3) Uani d 1 . .
O O1B 0.13900(9) -0.07156(5) 0.22576(9) 0.0588(3) Uani d 1 . .
N N1B 0.03887(12) 0.00890(6) 0.30693(11) 0.0532(3) Uani d 1 . .
C C10B 0.13869(15) 0.05532(8) 0.29841(14) 0.0592(4) Uani d 1 . .
H H10B 0.2136 0.0331 0.2766 0.071 Uiso calc 1 A 1
C C11B 0.16988(17) 0.08595(8) 0.41229(15) 0.0657(4) Uani d 1 . .
H H11D 0.2245 0.1219 0.4031 0.079 Uiso calc 1 . .
H H11C 0.0934 0.1013 0.442 0.079 Uiso calc 1 . .
O O2B 0.22988(12) 0.04271(6) 0.49042(11) 0.0718(4) Uani d 1 . .
C C12B 0.0994(7) 0.1046(3) 0.2031(5) 0.115(2) Uani d 0.745(5) B 1
H H12B 0.1758 0.1292 0.1944 0.139 Uiso calc 0.745(5) B 1
C C13B 0.0141(3) 0.14755(17) 0.2236(3) 0.0909(11) Uani d 0.745(5) B 1
H H13D -0.0667 0.1278 0.2239 0.136 Uiso calc 0.745(5) B 1
H H13E 0.0118 0.1794 0.1658 0.136 Uiso calc 0.745(5) B 1
H H13F 0.0352 0.1667 0.2959 0.136 Uiso calc 0.745(5) B 1
C C14B 0.0751(9) 0.0693(4) 0.0872(7) 0.155(3) Uani d 0.745(5) B 1
H H14E 0.0054 0.041 0.0913 0.233 Uiso calc 0.745(5) B 1
H H14F 0.1485 0.0457 0.0714 0.233 Uiso calc 0.745(5) B 1
H H14D 0.0565 0.0995 0.028 0.233 Uiso calc 0.745(5) B 1
C C12C 0.1288(5) 0.1000(7) 0.2084(11) 0.052(3) Uani d 0.255(5) B 2
H H12C 0.038 0.104 0.2132 0.063 Uiso calc 0.255(5) B 2
C C13C 0.1408(11) 0.1622(4) 0.1865(8) 0.100(4) Uani d 0.255(5) B 2
H H13G 0.1119 0.1863 0.248 0.15 Uiso calc 0.255(5) B 2
H H13H 0.0917 0.1726 0.1179 0.15 Uiso calc 0.255(5) B 2
H H13I 0.2273 0.1718 0.1779 0.15 Uiso calc 0.255(5) B 2
C C14C 0.1121(9) 0.0725(8) 0.0950(14) 0.064(3) Uani d 0.255(5) B 2
H H14I 0.1752 0.0409 0.0865 0.095 Uiso calc 0.255(5) B 2
H H14G 0.1195 0.105 0.0394 0.095 Uiso calc 0.255(5) B 2
H H14H 0.0306 0.0534 0.0846 0.095 Uiso calc 0.255(5) B 2
H H1A 0.2845(15) -0.0954(8) 0.3433(15) 0.055(4) Uiso d 1 . .
H H2AO 0.186(2) -0.0430(12) 0.531(2) 0.097(8) Uiso d 1 . .
H H1B -0.0304(16) 0.0214(8) 0.3342(15) 0.062(5) Uiso d 1 . .
H H2BO 0.310(2) 0.0554(11) 0.5045(19) 0.098(7) Uiso d 1 . .

loop_
_atom_site_aniso_label
_atom_site_aniso_U_11
_atom_site_aniso_U_22
_atom_site_aniso_U_33
_atom_site_aniso_U_12
_atom_site_aniso_U_13
_atom_site_aniso_U_23
C9A 0.0697(12) 0.0884(14) 0.1145(18) 0.0072(10) 0.0158(11) 0.0372(13)
C8A 0.0956(16) 0.0985(17) 0.132(2) 0.0027(13) -0.0052(15) 0.0521(16)
C7A 0.1184(18) 0.0843(14) 0.0667(12) -0.0292(13) -0.0093(12) 0.0188(11)
C6A 0.1011(16) 0.1092(18) 0.0780(14) -0.0135(14) 0.0273(12) 0.0203(13)
C5A 0.0733(12) 0.1013(15) 0.0761(13) 0.0037(11) 0.0180(10) 0.0219(11)
C4A 0.0562(8) 0.0613(9) 0.0501(8) -0.0089(7) 0.0015(7) -0.0013(7)
C3A 0.0502(8) 0.0674(10) 0.0508(9) -0.0027(7) 0.0023(6) 0.0000(7)
C2A 0.0483(8) 0.0659(10) 0.0549(9) -0.0007(7) 0.0026(6) 0.0025(7)
C1A 0.0441(7) 0.0604(9) 0.0482(8) -0.0016(6) 0.0034(6) -0.0053(7)
O1A 0.0501(6) 0.0851(8) 0.0588(7) -0.0085(5) -0.0056(5) 0.0080(6)
N1A 0.0450(6) 0.0643(8) 0.0464(7) -0.0025(6) -0.0001(5) 0.0075(6)
C10A 0.0489(7) 0.0595(9) 0.0443(8) -0.0007(6) 0.0008(6) 0.0045(6)
C11A 0.0690(10) 0.0669(10) 0.0489(9) -0.0043(8) 0.0048(7) -0.0006(7)
O2A 0.0728(8) 0.0693(8) 0.0821(9) 0.0035(6) 0.0315(7) 0.0048(7)
C12A 0.0639(9) 0.0702(10) 0.0495(9) -0.0146(8) 0.0030(7) 0.0025(8)
C13A 0.1076(16) 0.0847(14) 0.0680(12) -0.0346(12) 0.0162(11) 0.0023(10)
C14A 0.144(2) 0.1022(17) 0.0689(13) -0.0545(16) 0.0305(13) -0.0279(12)
C5B 0.0799(12) 0.0658(10) 0.0625(11) 0.0065(9) 0.0011(9) -0.0103(8)
C6B 0.0892(13) 0.0634(11) 0.0791(13) -0.0001(10) -0.0172(11) -0.0180(9)
C7B 0.0765(12) 0.0798(13) 0.0956(15) -0.0184(10) -0.0055(11) -0.0138(11)
C8B 0.0791(13) 0.1038(16) 0.0879(15) -0.0276(12) 0.0167(11) -0.0185(13)
C9B 0.0753(11) 0.0834(12) 0.0653(11) -0.0191(10) 0.0106(9) -0.0197(9)
C4B 0.0608(9) 0.0550(9) 0.0543(9) 0.0009(7) -0.0007(7) -0.0029(7)
C3B 0.0553(8) 0.0647(10) 0.0496(8) 0.0035(7) 0.0039(6) -0.0003(7)
C2B 0.0472(8) 0.0637(9) 0.0492(8) 0.0023(7) 0.0028(6) -0.0006(7)
C1B 0.0448(7) 0.0621(9) 0.0403(7) 0.0032(6) -0.0011(6) 0.0028(6)
O1B 0.0498(6) 0.0693(7) 0.0577(6) 0.0036(5) 0.0067(5) -0.0023(5)
N1B 0.0447(7) 0.0624(8) 0.0525(7) 0.0018(6) 0.0034(5) -0.0024(6)
C10B 0.0611(9) 0.0580(9) 0.0590(10) -0.0028(7) 0.0083(7) 0.0043(7)
C11B 0.0677(10) 0.0587(10) 0.0690(11) -0.0068(8) -0.0073(8) 0.0033(8)
O2B 0.0635(7) 0.0723(8) 0.0767(8) -0.0135(6) -0.0150(6) 0.0137(6)
C12B 0.215(6) 0.071(3) 0.059(2) 0.011(4) 0.002(3) 0.021(2)
C13B 0.094(2) 0.089(2) 0.088(2) 0.0286(17) -0.0014(16) 0.0253(16)
C14B 0.287(9) 0.122(5) 0.054(3) -0.007(6) -0.010(5) 0.017(3)
C12C 0.010(2) 0.072(6) 0.075(7) 0.006(2) 0.005(2) 0.010(4)
C13C 0.138(9) 0.074(5) 0.084(6) -0.042(5) -0.012(5) 0.027(4)
C14C 0.048(4) 0.090(8) 0.054(7) 0.012(4) 0.011(3) 0.015(5)

loop_
_atom_type_symbol
_atom_type_description
_atom_type_scat_dispersion_real
_atom_type_scat_dispersion_imag
_atom_type_scat_source
C C 0.0181 0.0091 'International Tables Vol C Tables 4.2.6.8 and 6.1.1.4'
H H 0 0 'International Tables Vol C Tables 4.2.6.8 and 6.1.1.4'
N N 0.0311 0.018 'International Tables Vol C Tables 4.2.6.8 and 6.1.1.4'
O O 0.0492 0.0322 'International Tables Vol C Tables 4.2.6.8 and 6.1.1.4'

loop_
_exptl_crystal_face_index_h
_exptl_crystal_face_index_k
_exptl_crystal_face_index_l
_exptl_crystal_face_perp_dist
0 1 0 0.1197
0 1 1 0.2062
0 -2 -1 0.0934
2 1 0 0.3253
-1 1 1 0.3113
-1 0 0 0.3606
-1 -1 1 0.3445
0 -1 1 0.2551
1 -2 7 0.2353
0 0 -1 0.2255
1 -1 0 0.3573
1 1 1 0.2865
-1 -2 -7 0.2106

loop_
_geom_angle_atom_site_label_1
_geom_angle_atom_site_label_2
_geom_angle_atom_site_label_3
_geom_angle
C4A C9A C8A 121.2(2)
C4A C9A H9A 119.4
C8A C9A H9A 119.4
C7A C8A C9A 120.5(2)
C7A C8A H8A 119.7
C9A C8A H8A 119.7
C6A C7A C8A 119.5(2)
C6A C7A H7A 120.3
C8A C7A H7A 120.3
C7A C6A C5A 120.2(2)
C7A C6A H6A 119.9
C5A C6A H6A 119.9
C4A C5A C6A 121.5(2)
C4A C5A H5A 119.3
C6A C5A H5A 119.3
C9A C4A C5A 117.04(17)
C9A C4A C3A 121.97(16)
C5A C4A C3A 120.99(16)
C2A C3A C4A 126.10(15)
C2A C3A H3A 117
C4A C3A H3A 117
C3A C2A C1A 125.14(14)
C3A C2A H2A 117.4
C1A C2A H2A 117.4
O1A C1A N1A 122.24(15)
O1A C1A C2A 123.63(13)
N1A C1A C2A 114.13(13)
C1A N1A C10A 124.57(13)
C1A N1A H1A 116.9(11)
C10A N1A H1A 118.5(11)
N1A C10A C11A 109.34(13)
N1A C10A C12A 109.48(12)
C11A C10A C12A 114.84(13)
N1A C10A H10A 107.6
C11A C10A H10A 107.6
C12A C10A H10A 107.6
O2A C11A C10A 113.15(13)
O2A C11A H11A 108.9
C10A C11A H11A 108.9
O2A C11A H11B 108.9
C10A C11A H11B 108.9
H11A C11A H11B 107.8
C11A O2A H2AO 107.7(16)
C14A C12A C13A 109.88(17)
C14A C12A C10A 111.11(15)
C13A C12A C10A 111.60(14)
C14A C12A H12A 108
C13A C12A H12A 108
C10A C12A H12A 108
C12A C13A H13A 109.5
C12A C13A H13B 109.5
H13A C13A H13B 109.5
C12A C13A H13C 109.5
H13A C13A H13C 109.5
H13B C13A H13C 109.5
C12A C14A H14A 109.5
C12A C14A H14B 109.5
H14A C14A H14B 109.5
C12A C14A H14C 109.5
H14A C14A H14C 109.5
H14B C14A H14C 109.5
C6B C5B C4B 120.94(18)
C6B C5B H5B 119.5
C4B C5B H5B 119.5
C7B C6B C5B 120.56(18)
C7B C6B H6B 119.7
C5B C6B H6B 119.7
C6B C7B C8B 119.32(19)
C6B C7B H7B 120.3
C8B C7B H7B 120.3
C7B C8B C9B 120.8(2)
C7B C8B H8B 119.6
C9B C8B H8B 119.6
C8B C9B C4B 121.06(18)
C8B C9B H9B 119.5
C4B C9B H9B 119.5
C9B C4B C5B 117.30(16)
C9B C4B C3B 122.28(15)
C5B C4B C3B 120.39(16)
C2B C3B C4B 126.79(15)
C2B C3B H3B 116.6
C4B C3B H3B 116.6
C3B C2B C1B 121.27(15)
C3B C2B H2B 119.4
C1B C2B H2B 119.4
O1B C1B N1B 122.49(14)
O1B C1B C2B 122.14(14)
N1B C1B C2B 115.36(13)
C1B N1B C10B 123.44(13)
C1B N1B H1B 118.5(12)
C10B N1B H1B 117.8(12)
C12C C10B N1B 119.0(4)
C12C C10B C11B 112.5(6)
N1B C10B C11B 109.97(13)
N1B C10B C12B 109.8(3)
C11B C10B C12B 112.7(3)
N1B C10B H10B 108.1
C11B C10B H10B 108.1
C12B C10B H10B 108.1
O2B C11B C10B 111.39(14)
O2B C11B H11D 109.4
C10B C11B H11D 109.4
O2B C11B H11C 109.4
C10B C11B H11C 109.4
H11D C11B H11C 108
C11B O2B H2BO 107.8(15)
C13B C12B C14B 114.6(6)
C13B C12B C10B 118.4(4)
C14B C12B C10B 109.3(5)
C13B C12B H12B 104.3
C14B C12B H12B 104.3
C10B C12B H12B 104.3
C12B C13B H13D 109.5
C12B C13B H13E 109.5
H13D C13B H13E 109.5
C12B C13B H13F 109.5
H13D C13B H13F 109.5
H13E C13B H13F 109.5
C12B C14B H14E 109.5
C12B C14B H14F 109.5
H14E C14B H14F 109.5
C12B C14B H14D 109.5
H14E C14B H14D 109.5
H14F C14B H14D 109.5
C13C C12C C10B 142.1(11)
C13C C12C C14C 102.6(11)
C10B C12C C14C 114.9(12)
C13C C12C H12C 92
C10B C12C H12C 92
C14C C12C H12C 92
C12C C13C H13G 109.5
C12C C13C H13H 109.5
H13G C13C H13H 109.5
C12C C13C H13I 109.5
H13G C13C H13I 109.5
H13H C13C H13I 109.5
C12C C14C H14I 109.5
C12C C14C H14G 109.5
H14I C14C H14G 109.5
C12C C14C H14H 109.5
H14I C14C H14H 109.5
H14G C14C H14H 109.5

loop_
_geom_bond_atom_site_label_1
_geom_bond_atom_site_label_2
_geom_bond_distance
C9A C4A 1.374(3)
C9A C8A 1.376(3)
C9A H9A 0.93
C8A C7A 1.359(3)
C8A H8A 0.93
C7A C6A 1.350(3)
C7A H7A 0.93
C6A C5A 1.382(3)
C6A H6A 0.93
C5A C4A 1.375(2)
C5A H5A 0.93
C4A C3A 1.468(2)
C3A C2A 1.315(2)
C3A H3A 0.93
C2A C1A 1.483(2)
C2A H2A 0.93
C1A O1A 1.2383(18)
C1A N1A 1.3279(18)
N1A C10A 1.4621(19)
N1A H1A 0.861(17)
C10A C11A 1.518(2)
C10A C12A 1.526(2)
C10A H10A 0.98
C11A O2A 1.417(2)
C11A H11A 0.97
C11A H11B 0.97
O2A H2AO 0.81(2)
C12A C14A 1.519(3)
C12A C13A 1.523(2)
C12A H12A 0.98
C13A H13A 0.96
C13A H13B 0.96
C13A H13C 0.96
C14A H14A 0.96
C14A H14B 0.96
C14A H14C 0.96
C5B C6B 1.388(3)
C5B C4B 1.393(2)
C5B H5B 0.93
C6B C7B 1.361(3)
C6B H6B 0.93
C7B C8B 1.373(3)
C7B H7B 0.93
C8B C9B 1.376(3)
C8B H8B 0.93
C9B C4B 1.389(2)
C9B H9B 0.93
C4B C3B 1.468(2)
C3B C2B 1.324(2)
C3B H3B 0.93
C2B C1B 1.478(2)
C2B H2B 0.93
C1B O1B 1.2353(17)
C1B N1B 1.347(2)
N1B C10B 1.460(2)
N1B H1B 0.870(18)
C10B C12C 1.424(13)
C10B C11B 1.513(2)
C10B C12B 1.573(6)
C10B H10B 0.98
C11B O2B 1.421(2)
C11B H11D 0.97
C11B H11C 0.97
O2B H2BO 0.90(2)
C12B C13B 1.322(7)
C12B C14B 1.570(11)
C12B H12B 0.98
C13B H13D 0.96
C13B H13E 0.96
C13B H13F 0.96
C14B H14E 0.96
C14B H14F 0.96
C14B H14D 0.96
C12C C13C 1.350(16)
C12C C14C 1.46(2)
C12C H12C 0.98
C13C H13G 0.96
C13C H13H 0.96
C13C H13I 0.96
C14C H14I 0.96
C14C H14G 0.96
C14C H14H 0.96

loop_
_geom_hbond_atom_site_label_D
_geom_hbond_atom_site_label_H
_geom_hbond_atom_site_label_A
_geom_hbond_site_symmetry_A
_geom_hbond_distance_DH
_geom_hbond_distance_HA
_geom_hbond_distance_DA
_geom_hbond_angle_DHA
N1A H1A O1B . 0.86(2) 2.07(2) 2.933(2) 177(2)
O2A H2AO O2B . 0.81(2) 1.94(3) 2.732(2) 162(2)
C2B H2B O2B 3_556 0.93 2.63 3.515(2) 159.1
N1B H1B O2A 3_556 0.87(2) 2.24(2) 3.075(2) 162(2)
O2B H2BO O1A 3_656 0.90(2) 1.79(2) 2.679(2) 170(2)
C3A H3A O2B 3_656 0.93 2.78 3.594(2) 146.9
C6A H6A O1B 3_655 0.93 2.75 3.489(2) 137.6
C9B H9B O1A 1_455 0.93 2.73 3.349(2) 124.3

loop_
_geom_torsion_atom_site_label_1
_geom_torsion_atom_site_label_2
_geom_torsion_atom_site_label_3
_geom_torsion_atom_site_label_4
_geom_torsion
C4A C9A C8A C7A -0.7(4)
C9A C8A C7A C6A -0.3(4)
C8A C7A C6A C5A 0.3(4)
C7A C6A C5A C4A 0.7(4)
C8A C9A C4A C5A 1.6(3)
C8A C9A C4A C3A -178.4(2)
C6A C5A C4A C9A -1.6(3)
C6A C5A C4A C3A 178.4(2)
C9A C4A C3A C2A 21.2(3)
C5A C4A C3A C2A -158.76(19)
C4A C3A C2A C1A -178.95(15)
C3A C2A C1A O1A 10.5(3)
C3A C2A C1A N1A -168.58(16)
O1A C1A N1A C10A 2.4(2)
C2A C1A N1A C10A -178.53(14)
C1A N1A C10A C11A 81.58(18)
C1A N1A C10A C12A -151.81(15)
N1A C10A C11A O2A 65.94(17)
C12A C10A C11A O2A -57.56(19)
N1A C10A C12A C14A 59.6(2)
C11A C10A C12A C14A -176.94(17)
N1A C10A C12A C13A -177.36(15)
C11A C10A C12A C13A -53.9(2)
C4B C5B C6B C7B -0.7(3)
C5B C6B C7B C8B 1.4(3)
C6B C7B C8B C9B -1.3(4)
C7B C8B C9B C4B 0.4(4)
C8B C9B C4B C5B 0.3(3)
C8B C9B C4B C3B 178.70(19)
C6B C5B C4B C9B -0.2(3)
C6B C5B C4B C3B -178.62(16)
C9B C4B C3B C2B -19.6(3)
C5B C4B C3B C2B 158.73(17)
C4B C3B C2B C1B -176.51(14)
C3B C2B C1B O1B -16.3(2)
C3B C2B C1B N1B 162.66(15)
O1B C1B N1B C10B 4.6(2)
C2B C1B N1B C10B -174.39(13)
C1B N1B C10B C12C 97.2(6)
C1B N1B C10B C11B -130.90(15)
C1B N1B C10B C12B 104.5(3)
C12C C10B C11B O2B -155.3(3)
N1B C10B C11B O2B 69.53(18)
C12B C10B C11B O2B -167.6(3)
C12C C10B C12B C13B -141(4)
N1B C10B C12B C13B 73.9(6)
C11B C10B C12B C13B -49.0(7)
C12C C10B C12B C14B 86(4)
N1B C10B C12B C14B -59.7(5)
C11B C10B C12B C14B 177.3(4)
N1B C10B C12C C13C 133.2(10)
C11B C10B C12C C13C 2.5(12)
C12B C10B C12C C13C 96(4)
N1B C10B C12C C14C -55.5(7)
C11B C10B C12C C14C 173.7(5)
C12B C10B C12C C14C -93(4)

_cod_database_fobs_code 2021156
